data_7223748
loop_
_publ_author_name
'Bai, Shujin'
'Wu, Zhi-Yong'
'Huang, Qingyun'
'Zhang, Li'
'Chen, Pengwei'
'Wang, Cong'
'Zhang, Xiuli'
'Wang, Peng'
'Li, Ming'

_publ_section_title
;
 Efforts to Total Synthesis of Philinopside E: Convergent Synthesis of the
 Sulfated Lanostane-Type Tetraglycoside
;
_journal_name_full 'RSC Adv.'
_journal_paper_doi 10.1039/C5RA25845F
_journal_year 2016
_chemical_absolute_configuration ad
_chemical_formula_sum 'C39 H74 O5 Si'
_chemical_formula_weight 651.07
_chemical_name_systematic
;
 ?
;
_space_group_crystal_system monoclinic
_space_group_IT_number 4
_space_group_name_Hall 'P 2yb'
_space_group_name_H-M_alt 'P 1 21 1'
_symmetry_space_group_name_Hall 'P 2yb'
_symmetry_space_group_name_H-M 'P 1 21 1'
_atom_sites_solution_hydrogens geom
_audit_creation_method SHELXL-2013
_audit_update_record
;
2015-08-21 deposited with the CCDC.
2015-12-28 downloaded from the CCDC.
;
_cell_angle_alpha 90
_cell_angle_beta 93.1715(17)
_cell_angle_gamma 90
_cell_formula_units_Z 2
_cell_length_a 6.2841(3)
_cell_length_b 31.6830(16)
_cell_length_c 10.0930(5)
_cell_measurement_temperature 296(2)
_cell_volume 2006.43(17)
_computing_structure_refinement 'SHELXL-2013 (Sheldrick, 2013)'
_diffrn_ambient_temperature 296(2)
_diffrn_measured_fraction_theta_full 0.998
_diffrn_measured_fraction_theta_max 0.995
_diffrn_radiation_type MoK\a
_diffrn_radiation_wavelength 0.71073
_diffrn_reflns_av_R_equivalents 0.0322
_diffrn_reflns_av_unetI/netI 0.0307
_diffrn_reflns_laue_measured_fraction_full 0.998
_diffrn_reflns_laue_measured_fraction_max 0.995
_diffrn_reflns_limit_h_max 8
_diffrn_reflns_limit_h_min -7
_diffrn_reflns_limit_k_max 41
_diffrn_reflns_limit_k_min -41
_diffrn_reflns_limit_l_max 13
_diffrn_reflns_limit_l_min -13
_diffrn_reflns_number 40978
_diffrn_reflns_point_group_measured_fraction_full 0.998
_diffrn_reflns_point_group_measured_fraction_max 0.995
_diffrn_reflns_theta_full 25.242
_diffrn_reflns_theta_max 27.557
_diffrn_reflns_theta_min 3.247
_exptl_absorpt_coefficient_mu 0.096
_exptl_absorpt_correction_T_max 0.862
_exptl_absorpt_correction_T_min 0.746
_exptl_absorpt_correction_type multi-scan
_exptl_absorpt_process_details sadabs
_exptl_crystal_density_diffrn 1.078
_exptl_crystal_description block
_exptl_crystal_F_000 724
_exptl_crystal_size_max 0.502
_exptl_crystal_size_mid 0.345
_exptl_crystal_size_min 0.254
_refine_diff_density_max 0.275
_refine_diff_density_min -0.205
_refine_diff_density_rms 0.039
_refine_ls_abs_structure_details
;
 Flack x determined using 3268 quotients [(I+)-(I-)]/[(I+)+(I-)]
 (Parsons and Flack (2004), Acta Cryst. A60, s61).
;
_refine_ls_abs_structure_Flack -0.01(3)
_refine_ls_extinction_method none
_refine_ls_goodness_of_fit_ref 0.979
_refine_ls_hydrogen_treatment constr
_refine_ls_matrix_type full
_refine_ls_number_parameters 423
_refine_ls_number_reflns 9194
_refine_ls_number_restraints 1
_refine_ls_restrained_S_all 0.979
_refine_ls_R_factor_all 0.0652
_refine_ls_R_factor_gt 0.0506
_refine_ls_shift/su_max 0.011
_refine_ls_shift/su_mean 0.000
_refine_ls_structure_factor_coef Fsqd
_refine_ls_weighting_details 'w=1/[\s^2^(Fo^2^)+(0.0358P)^2^+0.8857P] where P=(Fo^2^+2Fc^2^)/3'
_refine_ls_weighting_scheme calc
_refine_ls_wR_factor_gt 0.1033
_refine_ls_wR_factor_ref 0.1094
_reflns_Friedel_coverage 0.963
_reflns_friedel_fraction_full 0.999
_reflns_friedel_fraction_max 0.994
_reflns_number_gt 7632
_reflns_number_total 9194
_reflns_threshold_expression 'I > 2\s(I)'
_cod_data_source_file c5ra25845f2.cif
_cod_data_source_block 2sad
_cod_database_code 7223748
_shelx_space_group_comment
;
The symmetry employed for this shelxl refinement is uniquely defined
by the following loop, which should always be used as a source of
symmetry information in preference to the above space-group names.
They are only intended as comments.
;
_shelx_estimated_absorpt_t_min 0.953
_shelx_estimated_absorpt_t_max 0.976
_shelxl_version_number 2013-4

loop_
_space_group_symop_operation_xyz
'x, y, z'
'-x, y+1/2, -z'

loop_
_atom_site_label
_atom_site_type_symbol
_atom_site_fract_x
_atom_site_fract_y
_atom_site_fract_z
_atom_site_U_iso_or_equiv
_atom_site_adp_type
_atom_site_occupancy
_atom_site_site_symmetry_order
_atom_site_calc_flag
_atom_site_refinement_flags_posn
_atom_site_refinement_flags_adp
Si1 Si 0.83987(14) 0.76609(3) 0.02466(9) 0.0417(2) Uani 1 1 d . .
O2 O 1.0281(4) 1.03582(7) -0.09608(19) 0.0403(5) Uani 1 1 d . .
O1 O 0.9662(4) 0.80913(7) 0.0732(2) 0.0476(6) Uani 1 1 d . .
O3 O 0.8690(5) 1.02052(10) -0.2934(2) 0.0775(9) Uani 1 1 d . .
O4 O 0.9439(5) 0.99198(9) 0.4297(2) 0.0629(7) Uani 1 1 d . .
H4 H 0.9172 1.0006 0.5036 0.094 Uiso 1 1 calc R U
C8 C 0.8921(4) 1.01899(8) 0.1149(3) 0.0294(6) Uani 1 1 d . .
H8 H 1.0373 1.0257 0.1488 0.035 Uiso 1 1 calc R U
C9 C 0.8077(5) 0.98223(9) 0.2004(3) 0.0310(6) Uani 1 1 d . .
H9 H 0.6684 0.9753 0.1576 0.037 Uiso 1 1 calc R U
C10 C 0.9409(5) 0.94082(9) 0.1890(3) 0.0330(6) Uani 1 1 d . .
C3 C 0.8877(6) 0.85098(9) 0.0959(3) 0.0410(7) Uani 1 1 d . .
H3 H 0.7331 0.8508 0.0769 0.049 Uiso 1 1 calc R U
C5 C 0.9161(5) 0.92803(9) 0.0406(3) 0.0342(6) Uani 1 1 d . .
H5 H 0.7627 0.9294 0.0175 0.041 Uiso 1 1 calc R U
C6 C 1.0151(6) 0.96194(9) -0.0440(3) 0.0409(7) Uani 1 1 d . .
H6A H 1.1650 0.9649 -0.0173 0.049 Uiso 1 1 calc R U
H6B H 1.0042 0.9534 -0.1365 0.049 Uiso 1 1 calc R U
C4 C 0.9857(5) 0.88242(9) 0.0000(3) 0.0420(7) Uani 1 1 d . .
C2 C 0.9293(6) 0.86224(10) 0.2395(3) 0.0475(8) Uani 1 1 d . .
H2A H 1.0816 0.8619 0.2610 0.057 Uiso 1 1 calc R U
H2B H 0.8641 0.8413 0.2942 0.057 Uiso 1 1 calc R U
C1 C 0.8405(6) 0.90570(9) 0.2706(3) 0.0435(8) Uani 1 1 d . .
H1A H 0.8674 0.9116 0.3643 0.052 Uiso 1 1 calc R U
H1B H 0.6874 0.9056 0.2519 0.052 Uiso 1 1 calc R U
C7 C 0.9032(5) 1.00408(9) -0.0286(3) 0.0337(6) Uani 1 1 d . .
H7 H 0.7591 1.0026 -0.0708 0.040 Uiso 1 1 calc R U
C13 C 0.7562(5) 1.07294(9) 0.2778(3) 0.0329(6) Uani 1 1 d . .
C14 C 0.7532(5) 1.05914(9) 0.1288(3) 0.0324(6) Uani 1 1 d . .
C12 C 0.6505(6) 1.03803(10) 0.3558(3) 0.0417(7) Uani 1 1 d . .
H12A H 0.5023 1.0357 0.3244 0.050 Uiso 1 1 calc R U
H12B H 0.6538 1.0460 0.4487 0.050 Uiso 1 1 calc R U
C15 C 0.8300(6) 1.09962(10) 0.0628(3) 0.0434(7) Uani 1 1 d . .
H15A H 0.7835 1.1004 -0.0304 0.052 Uiso 1 1 calc R U
H15B H 0.9842 1.1017 0.0708 0.052 Uiso 1 1 calc R U
C11 C 0.7577(6) 0.99473(10) 0.3435(3) 0.0434(8) Uani 1 1 d . .
H11 H 0.6572 0.9737 0.3742 0.052 Uiso 1 1 calc R U
C17 C 0.6396(5) 1.11625(9) 0.2690(3) 0.0388(7) Uani 1 1 d . .
H17 H 0.4872 1.1106 0.2517 0.047 Uiso 1 1 calc R U
C16 C 0.7258(6) 1.13549(10) 0.1401(3) 0.0487(8) Uani 1 1 d . .
H16A H 0.6099 1.1480 0.0862 0.058 Uiso 1 1 calc R U
H16B H 0.8298 1.1573 0.1627 0.058 Uiso 1 1 calc R U
C18 C 0.9850(5) 1.08075(10) 0.3348(3) 0.0438(7) Uani 1 1 d . .
H18A H 0.9816 1.0893 0.4259 0.066 Uiso 1 1 calc R U
H18B H 1.0497 1.1026 0.2847 0.066 Uiso 1 1 calc R U
H18C H 1.0665 1.0552 0.3293 0.066 Uiso 1 1 calc R U
C19 C 1.1752(5) 0.94699(11) 0.2385(4) 0.0477(8) Uani 1 1 d . .
H19A H 1.2578 0.9232 0.2125 0.071 Uiso 1 1 calc R U
H19B H 1.1837 0.9494 0.3335 0.071 Uiso 1 1 calc R U
H19C H 1.2300 0.9723 0.2004 0.071 Uiso 1 1 calc R U
C24 C 0.5183(7) 1.26666(13) 0.4117(4) 0.0612(9) Uani 1 1 d . .
H24A H 0.3730 1.2632 0.4377 0.073 Uiso 1 1 calc R U
H24B H 0.5124 1.2722 0.3171 0.073 Uiso 1 1 calc R U
C23 C 0.6365(7) 1.22585(12) 0.4374(4) 0.0601(10) Uani 1 1 d . .
H23A H 0.6314 1.2188 0.5307 0.072 Uiso 1 1 calc R U
H23B H 0.7849 1.2299 0.4187 0.072 Uiso 1 1 calc R U
C22 C 0.5480(7) 1.18888(11) 0.3551(4) 0.0567(10) Uani 1 1 d . .
H22A H 0.5597 1.1953 0.2618 0.068 Uiso 1 1 calc R U
H22B H 0.3979 1.1856 0.3705 0.068 Uiso 1 1 calc R U
C20 C 0.6629(6) 1.14702(10) 0.3871(3) 0.0467(8) Uani 1 1 d . .
H20 H 0.8150 1.1532 0.4028 0.056 Uiso 1 1 calc R U
C25 C 0.6147(8) 1.30498(12) 0.4839(4) 0.0645(11) Uani 1 1 d . .
H25 H 0.6390 1.2977 0.5779 0.077 Uiso 1 1 calc R U
C21 C 0.5833(8) 1.12869(13) 0.5145(4) 0.0679(12) Uani 1 1 d . .
H21A H 0.5825 1.1503 0.5810 0.102 Uiso 1 1 calc R U
H21B H 0.6757 1.1062 0.5449 0.102 Uiso 1 1 calc R U
H21C H 0.4414 1.1180 0.4979 0.102 Uiso 1 1 calc R U
C27 C 0.8231(9) 1.31824(17) 0.4322(6) 0.0918(16) Uani 1 1 d . .
H27A H 0.9269 1.2964 0.4496 0.138 Uiso 1 1 calc R U
H27B H 0.8705 1.3438 0.4756 0.138 Uiso 1 1 calc R U
H27C H 0.8055 1.3230 0.3383 0.138 Uiso 1 1 calc R U
C26 C 0.4570(10) 1.34185(17) 0.4737(8) 0.115(2) Uani 1 1 d . .
H26A H 0.5131 1.3652 0.5254 0.173 Uiso 1 1 calc R U
H26B H 0.3235 1.3332 0.5067 0.173 Uiso 1 1 calc R U
H26C H 0.4356 1.3503 0.3826 0.173 Uiso 1 1 calc R U
C28 C 0.8884(8) 0.87351(12) -0.1400(4) 0.0649(11) Uani 1 1 d . .
H28A H 0.9581 0.8906 -0.2031 0.097 Uiso 1 1 calc R U
H28B H 0.7391 0.8801 -0.1436 0.097 Uiso 1 1 calc R U
H28C H 0.9071 0.8442 -0.1610 0.097 Uiso 1 1 calc R U
C29 C 1.2265(6) 0.87624(12) -0.0013(5) 0.0632(11) Uani 1 1 d . .
H29A H 1.2866 0.8754 0.0882 0.095 Uiso 1 1 calc R U
H29B H 1.2880 0.8992 -0.0479 0.095 Uiso 1 1 calc R U
H29C H 1.2563 0.8502 -0.0451 0.095 Uiso 1 1 calc R U
C30 C 0.5237(5) 1.05099(11) 0.0704(4) 0.0478(8) Uani 1 1 d . .
H30A H 0.5274 1.0448 -0.0226 0.072 Uiso 1 1 calc R U
H30B H 0.4380 1.0756 0.0824 0.072 Uiso 1 1 calc R U
H30C H 0.4635 1.0275 0.1151 0.072 Uiso 1 1 calc R U
C33 C 0.8832(6) 0.72439(11) 0.1575(4) 0.0522(9) Uani 1 1 d . .
C31 C 0.9539(7) 0.74780(13) -0.1319(4) 0.0603(10) Uani 1 1 d . .
H31A H 0.9089 0.7664 -0.2031 0.090 Uiso 1 1 calc R U
H31B H 0.9049 0.7197 -0.1519 0.090 Uiso 1 1 calc R U
H31C H 1.1066 0.7479 -0.1212 0.090 Uiso 1 1 calc R U
C36 C 0.7605(9) 0.68431(13) 0.1137(6) 0.0893(16) Uani 1 1 d . .
H36A H 0.8212 0.6727 0.0364 0.134 Uiso 1 1 calc R U
H36B H 0.6136 0.6913 0.0932 0.134 Uiso 1 1 calc R U
H36C H 0.7700 0.6639 0.1841 0.134 Uiso 1 1 calc R U
C34 C 0.8026(9) 0.73986(15) 0.2879(5) 0.0861(15) Uani 1 1 d . .
H34A H 0.8092 0.7173 0.3513 0.129 Uiso 1 1 calc R U
H34B H 0.6578 0.7492 0.2741 0.129 Uiso 1 1 calc R U
H34C H 0.8898 0.7629 0.3207 0.129 Uiso 1 1 calc R U
C35 C 1.1181(7) 0.71333(16) 0.1760(5) 0.0797(13) Uani 1 1 d . .
H35A H 1.1988 0.7385 0.1962 0.120 Uiso 1 1 calc R U
H35B H 1.1651 0.7010 0.0959 0.120 Uiso 1 1 calc R U
H35C H 1.1387 0.6936 0.2477 0.120 Uiso 1 1 calc R U
C32 C 0.5492(6) 0.77613(12) -0.0084(5) 0.0623(10) Uani 1 1 d . .
H32A H 0.4875 0.7845 0.0724 0.093 Uiso 1 1 calc R U
H32B H 0.4810 0.7508 -0.0414 0.093 Uiso 1 1 calc R U
H32C H 0.5296 0.7982 -0.0731 0.093 Uiso 1 1 calc R U
C37 C 1.0005(7) 1.03967(11) -0.2261(3) 0.0509(9) Uani 1 1 d . .
C38 C 1.1505(9) 1.07061(15) -0.2795(4) 0.0769(14) Uani 1 1 d . .
H38A H 1.1923 1.0613 -0.3647 0.115 Uiso 1 1 calc R U
H38B H 1.2744 1.0730 -0.2198 0.115 Uiso 1 1 calc R U
H38C H 1.0821 1.0976 -0.2884 0.115 Uiso 1 1 calc R U
O5 O 0.3955(19) 0.9538(3) 0.6437(7) 0.227(4) Uani 1 1 d . .
H5A H 0.3732 0.9668 0.5741 0.341 Uiso 1 1 calc R U
C39 C 0.4590(12) 0.9800(3) 0.7378(8) 0.165(4) Uani 1 1 d . .
H39A H 0.5913 0.9703 0.7791 0.247 Uiso 1 1 calc R U
H39B H 0.3534 0.9815 0.8028 0.247 Uiso 1 1 calc R U
H39C H 0.4789 1.0075 0.7005 0.247 Uiso 1 1 calc R U

loop_
_atom_site_aniso_label
_atom_site_aniso_U_11
_atom_site_aniso_U_22
_atom_site_aniso_U_33
_atom_site_aniso_U_23
_atom_site_aniso_U_13
_atom_site_aniso_U_12
Si1 0.0418(4) 0.0315(4) 0.0517(5) -0.0025(4) 0.0020(4) 0.0047(4)
O2 0.0582(13) 0.0358(11) 0.0276(10) 0.0034(8) 0.0071(9) -0.0063(10)
O1 0.0489(13) 0.0297(11) 0.0643(15) -0.0013(10) 0.0038(11) 0.0048(10)
O3 0.102(2) 0.097(2) 0.0325(13) 0.0045(14) -0.0076(14) -0.0307(19)
O4 0.099(2) 0.0559(15) 0.0327(12) -0.0010(11) -0.0092(13) 0.0200(15)
C8 0.0316(14) 0.0302(14) 0.0266(13) 0.0022(11) 0.0017(11) -0.0024(11)
C9 0.0348(15) 0.0293(14) 0.0291(13) 0.0013(11) 0.0049(12) -0.0033(11)
C10 0.0379(15) 0.0291(14) 0.0323(15) 0.0034(11) 0.0034(12) -0.0012(12)
C3 0.0452(18) 0.0264(14) 0.0516(19) 0.0009(13) 0.0052(15) 0.0035(13)
C5 0.0365(15) 0.0291(14) 0.0374(16) 0.0005(12) 0.0050(12) 0.0032(12)
C6 0.0553(19) 0.0334(15) 0.0352(16) 0.0000(12) 0.0134(14) 0.0034(14)
C4 0.0520(19) 0.0305(15) 0.0446(18) 0.0007(13) 0.0108(15) 0.0060(14)
C2 0.065(2) 0.0321(16) 0.0456(18) 0.0092(14) 0.0065(16) -0.0002(15)
C1 0.062(2) 0.0322(15) 0.0370(17) 0.0040(13) 0.0101(15) -0.0019(14)
C7 0.0392(16) 0.0310(14) 0.0311(15) 0.0026(11) 0.0034(12) -0.0048(12)
C13 0.0362(15) 0.0306(14) 0.0322(14) -0.0008(12) 0.0044(12) -0.0006(12)
C14 0.0360(15) 0.0310(14) 0.0299(14) 0.0020(11) -0.0011(11) 0.0000(12)
C12 0.0561(19) 0.0368(15) 0.0334(16) -0.0017(13) 0.0148(14) -0.0008(14)
C15 0.060(2) 0.0357(16) 0.0354(16) 0.0060(13) 0.0093(15) 0.0013(15)
C11 0.064(2) 0.0341(16) 0.0333(16) 0.0044(13) 0.0156(15) -0.0008(15)
C17 0.0422(17) 0.0333(15) 0.0405(16) -0.0011(13) -0.0003(13) 0.0021(13)
C16 0.070(2) 0.0316(16) 0.0451(18) 0.0048(14) 0.0064(16) 0.0062(16)
C18 0.0453(18) 0.0446(18) 0.0405(17) -0.0050(14) -0.0049(14) -0.0011(14)
C19 0.0455(18) 0.0459(18) 0.051(2) 0.0020(15) -0.0069(15) 0.0036(15)
C24 0.077(3) 0.0479(19) 0.059(2) -0.007(2) 0.0053(19) 0.005(2)
C23 0.074(3) 0.046(2) 0.061(2) -0.0113(18) 0.002(2) 0.0046(19)
C22 0.073(3) 0.0411(19) 0.056(2) -0.0097(16) 0.0018(19) 0.0096(18)
C20 0.055(2) 0.0398(17) 0.0452(18) -0.0053(14) 0.0041(15) 0.0028(15)
C25 0.103(3) 0.041(2) 0.051(2) -0.0037(17) 0.017(2) 0.000(2)
C21 0.104(3) 0.050(2) 0.051(2) -0.0070(18) 0.022(2) 0.007(2)
C27 0.090(4) 0.077(3) 0.110(4) -0.024(3) 0.018(3) -0.016(3)
C26 0.113(5) 0.064(3) 0.172(6) -0.025(4) 0.044(4) 0.010(3)
C28 0.112(3) 0.0384(19) 0.045(2) -0.0081(16) 0.010(2) 0.005(2)
C29 0.059(2) 0.045(2) 0.088(3) 0.0019(19) 0.030(2) 0.0110(17)
C30 0.0416(18) 0.0480(19) 0.052(2) -0.0094(15) -0.0094(15) 0.0095(15)
C33 0.060(2) 0.0341(17) 0.063(2) 0.0074(16) 0.0026(18) 0.0023(15)
C31 0.065(2) 0.059(2) 0.057(2) -0.0123(19) 0.0040(19) 0.0088(19)
C36 0.106(4) 0.040(2) 0.121(4) 0.016(2) -0.012(3) -0.015(2)
C34 0.124(4) 0.070(3) 0.067(3) 0.019(2) 0.032(3) 0.006(3)
C35 0.071(3) 0.082(3) 0.084(3) 0.022(3) -0.009(2) 0.012(2)
C32 0.046(2) 0.056(2) 0.084(3) -0.004(2) -0.0017(19) 0.0062(17)
C37 0.077(2) 0.0433(18) 0.0328(16) 0.0048(14) 0.0054(17) -0.0011(17)
C38 0.121(4) 0.069(3) 0.042(2) 0.014(2) 0.015(2) -0.025(3)
O5 0.342(11) 0.203(7) 0.138(6) -0.027(5) 0.031(7) -0.016(7)
C39 0.105(5) 0.263(11) 0.130(6) -0.085(7) 0.035(5) -0.056(6)

loop_
_atom_type_symbol
_atom_type_description
_atom_type_scat_dispersion_real
_atom_type_scat_dispersion_imag
_atom_type_scat_source
C C 0.0033 0.0016 'International Tables Vol C Tables 4.2.6.8 and 6.1.1.4'
H H 0.0000 0.0000 'International Tables Vol C Tables 4.2.6.8 and 6.1.1.4'
O O 0.0106 0.0060 'International Tables Vol C Tables 4.2.6.8 and 6.1.1.4'
Si Si 0.0817 0.0704 'International Tables Vol C Tables 4.2.6.8 and 6.1.1.4'

loop_
_geom_angle_atom_site_label_1
_geom_angle_atom_site_label_2
_geom_angle_atom_site_label_3
_geom_angle
O1 Si1 C31 108.04(16)
O1 Si1 C32 111.37(15)
C31 Si1 C32 108.67(19)
O1 Si1 C33 108.72(15)
C31 Si1 C33 109.69(18)
C32 Si1 C33 110.30(18)
C37 O2 C7 118.7(3)
C3 O1 Si1 130.6(2)
C11 O4 H4 109.5
C7 C8 C14 113.2(2)
C7 C8 C9 109.2(2)
C14 C8 C9 110.6(2)
C7 C8 H8 107.9
C14 C8 H8 107.9
C9 C8 H8 107.9
C11 C9 C10 114.9(2)
C11 C9 C8 114.7(2)
C10 C9 C8 112.7(2)
C11 C9 H9 104.3
C10 C9 H9 104.3
C8 C9 H9 104.3
C19 C10 C1 109.3(3)
C19 C10 C5 112.9(3)
C1 C10 C5 107.8(2)
C19 C10 C9 112.0(2)
C1 C10 C9 109.3(2)
C5 C10 C9 105.4(2)
O1 C3 C2 109.3(3)
O1 C3 C4 110.1(3)
C2 C3 C4 113.5(3)
O1 C3 H3 107.9
C2 C3 H3 107.9
C4 C3 H3 107.9
C6 C5 C10 109.5(2)
C6 C5 C4 111.9(2)
C10 C5 C4 118.5(2)
C6 C5 H5 105.2
C10 C5 H5 105.2
C4 C5 H5 105.2
C7 C6 C5 110.8(2)
C7 C6 H6A 109.5
C5 C6 H6A 109.5
C7 C6 H6B 109.5
C5 C6 H6B 109.5
H6A C6 H6B 108.1
C29 C4 C3 110.7(3)
C29 C4 C28 108.2(3)
C3 C4 C28 107.8(3)
C29 C4 C5 114.3(3)
C3 C4 C5 107.7(2)
C28 C4 C5 107.8(3)
C3 C2 C1 111.5(3)
C3 C2 H2A 109.3
C1 C2 H2A 109.3
C3 C2 H2B 109.3
C1 C2 H2B 109.3
H2A C2 H2B 108.0
C2 C1 C10 112.2(3)
C2 C1 H1A 109.2
C10 C1 H1A 109.2
C2 C1 H1B 109.2
C10 C1 H1B 109.2
H1A C1 H1B 107.9
O2 C7 C8 106.4(2)
O2 C7 C6 107.0(2)
C8 C7 C6 114.4(2)
O2 C7 H7 109.6
C8 C7 H7 109.6
C6 C7 H7 109.6
C12 C13 C18 110.3(3)
C12 C13 C17 116.8(3)
C18 C13 C17 107.9(2)
C12 C13 C14 108.1(2)
C18 C13 C14 111.4(2)
C17 C13 C14 102.2(2)
C15 C14 C8 117.0(2)
C15 C14 C30 106.4(3)
C8 C14 C30 110.2(2)
C15 C14 C13 101.3(2)
C8 C14 C13 109.8(2)
C30 C14 C13 111.9(2)
C13 C12 C11 113.5(3)
C13 C12 H12A 108.9
C11 C12 H12A 108.9
C13 C12 H12B 108.9
C11 C12 H12B 108.9
H12A C12 H12B 107.7
C14 C15 C16 104.1(2)
C14 C15 H15A 110.9
C16 C15 H15A 110.9
C14 C15 H15B 110.9
C16 C15 H15B 110.9
H15A C15 H15B 109.0
O4 C11 C12 110.8(3)
O4 C11 C9 110.7(3)
C12 C11 C9 114.6(2)
O4 C11 H11 106.8
C12 C11 H11 106.8
C9 C11 H11 106.8
C20 C17 C13 119.3(3)
C20 C17 C16 112.0(3)
C13 C17 C16 102.0(2)
C20 C17 H17 107.6
C13 C17 H17 107.6
C16 C17 H17 107.6
C15 C16 C17 108.1(2)
C15 C16 H16A 110.1
C17 C16 H16A 110.1
C15 C16 H16B 110.1
C17 C16 H16B 110.1
H16A C16 H16B 108.4
C13 C18 H18A 109.5
C13 C18 H18B 109.5
H18A C18 H18B 109.5
C13 C18 H18C 109.5
H18A C18 H18C 109.5
H18B C18 H18C 109.5
C10 C19 H19A 109.5
C10 C19 H19B 109.5
H19A C19 H19B 109.5
C10 C19 H19C 109.5
H19A C19 H19C 109.5
H19B C19 H19C 109.5
C23 C24 C25 115.0(3)
C23 C24 H24A 108.5
C25 C24 H24A 108.5
C23 C24 H24B 108.5
C25 C24 H24B 108.5
H24A C24 H24B 107.5
C24 C23 C22 113.8(3)
C24 C23 H23A 108.8
C22 C23 H23A 108.8
C24 C23 H23B 108.8
C22 C23 H23B 108.8
H23A C23 H23B 107.7
C23 C22 C20 113.3(3)
C23 C22 H22A 108.9
C20 C22 H22A 108.9
C23 C22 H22B 108.9
C20 C22 H22B 108.9
H22A C22 H22B 107.7
C21 C20 C22 109.5(3)
C21 C20 C17 113.0(3)
C22 C20 C17 111.1(3)
C21 C20 H20 107.6
C22 C20 H20 107.6
C17 C20 H20 107.6
C27 C25 C24 112.9(4)
C27 C25 C26 109.7(4)
C24 C25 C26 109.7(4)
C27 C25 H25 108.1
C24 C25 H25 108.1
C26 C25 H25 108.1
C20 C21 H21A 109.5
C20 C21 H21B 109.5
H21A C21 H21B 109.5
C20 C21 H21C 109.5
H21A C21 H21C 109.5
H21B C21 H21C 109.5
C25 C27 H27A 109.5
C25 C27 H27B 109.5
H27A C27 H27B 109.5
C25 C27 H27C 109.5
H27A C27 H27C 109.5
H27B C27 H27C 109.5
C25 C26 H26A 109.5
C25 C26 H26B 109.5
H26A C26 H26B 109.5
C25 C26 H26C 109.5
H26A C26 H26C 109.5
H26B C26 H26C 109.5
C4 C28 H28A 109.5
C4 C28 H28B 109.5
H28A C28 H28B 109.5
C4 C28 H28C 109.5
H28A C28 H28C 109.5
H28B C28 H28C 109.5
C4 C29 H29A 109.5
C4 C29 H29B 109.5
H29A C29 H29B 109.5
C4 C29 H29C 109.5
H29A C29 H29C 109.5
H29B C29 H29C 109.5
C14 C30 H30A 109.5
C14 C30 H30B 109.5
H30A C30 H30B 109.5
C14 C30 H30C 109.5
H30A C30 H30C 109.5
H30B C30 H30C 109.5
C34 C33 C35 109.7(4)
C34 C33 C36 109.3(4)
C35 C33 C36 108.3(4)
C34 C33 Si1 110.3(3)
C35 C33 Si1 110.4(3)
C36 C33 Si1 108.8(3)
Si1 C31 H31A 109.5
Si1 C31 H31B 109.5
H31A C31 H31B 109.5
Si1 C31 H31C 109.5
H31A C31 H31C 109.5
H31B C31 H31C 109.5
C33 C36 H36A 109.5
C33 C36 H36B 109.5
H36A C36 H36B 109.5
C33 C36 H36C 109.5
H36A C36 H36C 109.5
H36B C36 H36C 109.5
C33 C34 H34A 109.5
C33 C34 H34B 109.5
H34A C34 H34B 109.5
C33 C34 H34C 109.5
H34A C34 H34C 109.5
H34B C34 H34C 109.5
C33 C35 H35A 109.5
C33 C35 H35B 109.5
H35A C35 H35B 109.5
C33 C35 H35C 109.5
H35A C35 H35C 109.5
H35B C35 H35C 109.5
Si1 C32 H32A 109.5
Si1 C32 H32B 109.5
H32A C32 H32B 109.5
Si1 C32 H32C 109.5
H32A C32 H32C 109.5
H32B C32 H32C 109.5
O3 C37 O2 124.3(3)
O3 C37 C38 124.0(3)
O2 C37 C38 111.8(3)
C37 C38 H38A 109.5
C37 C38 H38B 109.5
H38A C38 H38B 109.5
C37 C38 H38C 109.5
H38A C38 H38C 109.5
H38B C38 H38C 109.5
C39 O5 H5A 109.5
O5 C39 H39A 109.5
O5 C39 H39B 109.5
H39A C39 H39B 109.5
O5 C39 H39C 109.5
H39A C39 H39C 109.5
H39B C39 H39C 109.5

loop_
_geom_bond_atom_site_label_1
_geom_bond_atom_site_label_2
_geom_bond_distance
Si1 O1 1.639(2)
Si1 C31 1.863(4)
Si1 C32 1.866(4)
Si1 C33 1.891(4)
O2 C37 1.320(4)
O2 C7 1.466(3)
O1 C3 1.437(4)
O3 C37 1.204(4)
O4 C11 1.422(4)
O4 H4 0.8200
C8 C7 1.529(4)
C8 C14 1.554(4)
C8 C9 1.560(4)
C8 H8 0.9800
C9 C11 1.547(4)
C9 C10 1.564(4)
C9 H9 0.9800
C10 C19 1.541(4)
C10 C1 1.540(4)
C10 C5 1.551(4)
C3 C2 1.501(5)
C3 C4 1.541(5)
C3 H3 0.9800
C5 C6 1.526(4)
C5 C4 1.571(4)
C5 H5 0.9800
C6 C7 1.521(4)
C6 H6A 0.9700
C6 H6B 0.9700
C4 C29 1.526(5)
C4 C28 1.535(5)
C2 C1 1.525(4)
C2 H2A 0.9700
C2 H2B 0.9700
C1 H1A 0.9700
C1 H1B 0.9700
C7 H7 0.9800
C13 C12 1.530(4)
C13 C18 1.539(4)
C13 C17 1.556(4)
C13 C14 1.566(4)
C14 C15 1.535(4)
C14 C30 1.549(4)
C12 C11 1.536(4)
C12 H12A 0.9700
C12 H12B 0.9700
C15 C16 1.545(5)
C15 H15A 0.9700
C15 H15B 0.9700
C11 H11 0.9800
C17 C20 1.540(4)
C17 C16 1.561(5)
C17 H17 0.9800
C16 H16A 0.9700
C16 H16B 0.9700
C18 H18A 0.9600
C18 H18B 0.9600
C18 H18C 0.9600
C19 H19A 0.9600
C19 H19B 0.9600
C19 H19C 0.9600
C24 C23 1.507(5)
C24 C25 1.524(5)
C24 H24A 0.9700
C24 H24B 0.9700
C23 C22 1.524(5)
C23 H23A 0.9700
C23 H23B 0.9700
C22 C20 1.536(5)
C22 H22A 0.9700
C22 H22B 0.9700
C20 C21 1.520(5)
C20 H20 0.9800
C25 C27 1.496(7)
C25 C26 1.532(7)
C25 H25 0.9800
C21 H21A 0.9600
C21 H21B 0.9600
C21 H21C 0.9600
C27 H27A 0.9600
C27 H27B 0.9600
C27 H27C 0.9600
C26 H26A 0.9600
C26 H26B 0.9600
C26 H26C 0.9600
C28 H28A 0.9600
C28 H28B 0.9600
C28 H28C 0.9600
C29 H29A 0.9600
C29 H29B 0.9600
C29 H29C 0.9600
C30 H30A 0.9600
C30 H30B 0.9600
C30 H30C 0.9600
C33 C34 1.517(6)
C33 C35 1.518(6)
C33 C36 1.538(6)
C31 H31A 0.9600
C31 H31B 0.9600
C31 H31C 0.9600
C36 H36A 0.9600
C36 H36B 0.9600
C36 H36C 0.9600
C34 H34A 0.9600
C34 H34B 0.9600
C34 H34C 0.9600
C35 H35A 0.9600
C35 H35B 0.9600
C35 H35C 0.9600
C32 H32A 0.9600
C32 H32B 0.9600
C32 H32C 0.9600
C37 C38 1.482(6)
C38 H38A 0.9600
C38 H38B 0.9600
C38 H38C 0.9600
O5 C39 1.308(9)
O5 H5A 0.8200
C39 H39A 0.9600
C39 H39B 0.9600
C39 H39C 0.9600

loop_
_geom_hbond_atom_site_label_D
_geom_hbond_atom_site_label_H
_geom_hbond_atom_site_label_A
_geom_hbond_distance_DH
_geom_hbond_distance_HA
_geom_hbond_distance_DA
_geom_hbond_angle_DHA
_geom_hbond_site_symmetry_A
C39 H39C O3 0.96 2.48 2.911(8) 106.9 1_556
O4 H4 O3 0.82 2.18 2.999(4) 175.3 1_556
O4 H4 O3 0.82 2.18 2.999(4) 175.3 1_556
O4 H4 O3 0.82 2.18 2.999(4) 175.3 1_556
O4 H4 O3 0.82 2.18 2.999(4) 175.3 1_556
O4 H4 O3 0.82 2.18 2.999(4) 175.3 1_556
O4 H4 O3 0.82 2.18 2.999(4) 175.3 1_556
O4 H4 O3 0.82 2.18 2.999(4) 175.3 1_556
O4 H4 O3 0.82 2.18 2.999(4) 175.3 1_556

loop_
_geom_torsion_atom_site_label_1
_geom_torsion_atom_site_label_2
_geom_torsion_atom_site_label_3
_geom_torsion_atom_site_label_4
_geom_torsion
C31 Si1 O1 C3 121.0(3)
C32 Si1 O1 C3 1.7(3)
C33 Si1 O1 C3 -120.0(3)
C7 C8 C9 C11 -171.7(3)
C14 C8 C9 C11 -46.5(3)
C7 C8 C9 C10 54.3(3)
C14 C8 C9 C10 179.5(2)
C11 C9 C10 C19 -72.4(3)
C8 C9 C10 C19 61.5(3)
C11 C9 C10 C1 48.8(3)
C8 C9 C10 C1 -177.2(2)
C11 C9 C10 C5 164.4(2)
C8 C9 C10 C5 -61.7(3)
Si1 O1 C3 C2 117.1(3)
Si1 O1 C3 C4 -117.6(3)
C19 C10 C5 C6 -58.8(3)
C1 C10 C5 C6 -179.6(3)
C9 C10 C5 C6 63.8(3)
C19 C10 C5 C4 71.3(3)
C1 C10 C5 C4 -49.5(3)
C9 C10 C5 C4 -166.1(2)
C10 C5 C6 C7 -61.2(3)
C4 C5 C6 C7 165.3(3)
O1 C3 C4 C29 -47.8(4)
C2 C3 C4 C29 75.1(4)
O1 C3 C4 C28 70.5(4)
C2 C3 C4 C28 -166.7(3)
O1 C3 C4 C5 -173.4(3)
C2 C3 C4 C5 -50.6(4)
C6 C5 C4 C29 53.4(4)
C10 C5 C4 C29 -75.5(4)
C6 C5 C4 C3 176.9(3)
C10 C5 C4 C3 48.0(4)
C6 C5 C4 C28 -66.9(4)
C10 C5 C4 C28 164.1(3)
O1 C3 C2 C1 -177.5(3)
C4 C3 C2 C1 59.2(4)
C3 C2 C1 C10 -60.2(4)
C19 C10 C1 C2 -70.1(4)
C5 C10 C1 C2 52.9(4)
C9 C10 C1 C2 166.9(3)
C37 O2 C7 C8 -155.8(3)
C37 O2 C7 C6 81.5(3)
C14 C8 C7 O2 69.2(3)
C9 C8 C7 O2 -167.1(2)
C14 C8 C7 C6 -172.9(2)
C9 C8 C7 C6 -49.3(3)
C5 C6 C7 O2 171.5(2)
C5 C6 C7 C8 53.9(3)
C7 C8 C14 C15 -63.7(3)
C9 C8 C14 C15 173.5(2)
C7 C8 C14 C30 58.0(3)
C9 C8 C14 C30 -64.9(3)
C7 C8 C14 C13 -178.3(2)
C9 C8 C14 C13 58.9(3)
C12 C13 C14 C15 171.4(3)
C18 C13 C14 C15 -67.2(3)
C17 C13 C14 C15 47.8(3)
C12 C13 C14 C8 -64.3(3)
C18 C13 C14 C8 57.1(3)
C17 C13 C14 C8 172.0(2)
C12 C13 C14 C30 58.4(3)
C18 C13 C14 C30 179.8(2)
C17 C13 C14 C30 -65.3(3)
C18 C13 C12 C11 -64.5(3)
C17 C13 C12 C11 171.9(3)
C14 C13 C12 C11 57.5(3)
C8 C14 C15 C16 -156.7(3)
C30 C14 C15 C16 79.7(3)
C13 C14 C15 C16 -37.4(3)
C13 C12 C11 O4 80.0(3)
C13 C12 C11 C9 -46.1(4)
C10 C9 C11 O4 46.8(3)
C8 C9 C11 O4 -86.1(3)
C10 C9 C11 C12 173.0(3)
C8 C9 C11 C12 40.0(4)
C12 C13 C17 C20 80.0(4)
C18 C13 C17 C20 -44.9(4)
C14 C13 C17 C20 -162.4(3)
C12 C13 C17 C16 -156.0(3)
C18 C13 C17 C16 79.1(3)
C14 C13 C17 C16 -38.4(3)
C14 C15 C16 C17 13.9(4)
C20 C17 C16 C15 144.2(3)
C13 C17 C16 C15 15.5(3)
C25 C24 C23 C22 -175.0(3)
C24 C23 C22 C20 -177.2(3)
C23 C22 C20 C21 78.5(4)
C23 C22 C20 C17 -155.9(3)
C13 C17 C20 C21 -60.1(4)
C16 C17 C20 C21 -179.0(3)
C13 C17 C20 C22 176.3(3)
C16 C17 C20 C22 57.3(4)
C23 C24 C25 C27 69.2(5)
C23 C24 C25 C26 -168.0(4)
O1 Si1 C33 C34 58.8(3)
C31 Si1 C33 C34 176.7(3)
C32 Si1 C33 C34 -63.6(4)
O1 Si1 C33 C35 -62.6(3)
C31 Si1 C33 C35 55.3(3)
C32 Si1 C33 C35 175.0(3)
O1 Si1 C33 C36 178.7(3)
C31 Si1 C33 C36 -63.4(4)
C32 Si1 C33 C36 56.3(4)
C7 O2 C37 O3 4.8(5)
C7 O2 C37 C38 -175.4(3)
